data_7023176
loop_
_publ_author_name
'Piskunov, Alexandr V.'
'Meshcheryakova, Irina N.'
'Fukin, Georgy K.'
'Shavyrin, Andrei S.'
'Cherkasov, Vladimir K.'
'Abakumov, Gleb A.'

_publ_section_title
;
 The new C-C bond formation in the reaction of o-amidophenolate
 indium(III) complex with alkyl iodides.
;
_journal_issue 29
_journal_name_full 'Dalton transactions (Cambridge, England : 2003)'
_journal_page_first 10533
_journal_page_last 10539
_journal_paper_doi 10.1039/c3dt50934f
_journal_volume 42
_journal_year 2013
_chemical_formula_sum 'C56 H84 I In N2 O2'
_chemical_formula_weight 1058.97
_chemical_name_systematic
;
?
;
_space_group_IT_number 2
_symmetry_cell_setting triclinic
_symmetry_space_group_name_Hall '-P 1'
_symmetry_space_group_name_H-M 'P -1'
_atom_sites_solution_hydrogens geom
_atom_sites_solution_primary direct
_atom_sites_solution_secondary difmap
_audit_creation_method SHELXL-97
_cell_angle_alpha 81.4470(10)
_cell_angle_beta 77.8950(10)
_cell_angle_gamma 71.0840(10)
_cell_formula_units_Z 2
_cell_length_a 11.1943(6)
_cell_length_b 13.2672(7)
_cell_length_c 20.1217(11)
_cell_measurement_reflns_used 900
_cell_measurement_temperature 100(2)
_cell_measurement_theta_max 30
_cell_measurement_theta_min 2
_cell_volume 2753.6(3)
_computing_cell_refinement 'Bruker SMART'
_computing_data_collection 'Bruker SMART'
_computing_data_reduction 'Bruker SHELXTL'
_computing_molecular_graphics 'Bruker SHELXTL'
_computing_publication_material 'Bruker SHELXTL'
_computing_structure_refinement 'SHELXL-97 (Sheldrick, 2008)'
_computing_structure_solution 'SHELXS-97 (Sheldrick, 2008)'
_diffrn_ambient_temperature 100(2)
_diffrn_measured_fraction_theta_full 0.993
_diffrn_measured_fraction_theta_max 0.993
_diffrn_measurement_device_type 'CCD area detector'
_diffrn_measurement_method 'omega scans'
_diffrn_radiation_monochromator graphite
_diffrn_radiation_source 'fine-focus sealed tube'
_diffrn_radiation_type MoK\a
_diffrn_radiation_wavelength 0.71073
_diffrn_reflns_av_R_equivalents 0.0229
_diffrn_reflns_av_sigmaI/netI 0.0342
_diffrn_reflns_limit_h_max 13
_diffrn_reflns_limit_h_min -13
_diffrn_reflns_limit_k_max 16
_diffrn_reflns_limit_k_min -16
_diffrn_reflns_limit_l_max 24
_diffrn_reflns_limit_l_min -24
_diffrn_reflns_number 23822
_diffrn_reflns_theta_full 26.00
_diffrn_reflns_theta_max 26.00
_diffrn_reflns_theta_min 2.08
_exptl_absorpt_coefficient_mu 1.029
_exptl_absorpt_correction_T_max 0.8865
_exptl_absorpt_correction_T_min 0.7758
_exptl_absorpt_correction_type multi-scan
_exptl_absorpt_process_details 'SADABS (Sheldrick, 2008a)'
_exptl_crystal_colour yellow
_exptl_crystal_density_diffrn 1.277
_exptl_crystal_density_method 'not measured'
_exptl_crystal_description prism
_exptl_crystal_F_000 1104
_exptl_crystal_size_max 0.26
_exptl_crystal_size_mid 0.13
_exptl_crystal_size_min 0.12
_refine_diff_density_max 1.524
_refine_diff_density_min -1.167
_refine_diff_density_rms 0.083
_refine_ls_extinction_method none
_refine_ls_goodness_of_fit_ref 1.053
_refine_ls_hydrogen_treatment mixed
_refine_ls_matrix_type full
_refine_ls_number_parameters 605
_refine_ls_number_reflns 10757
_refine_ls_number_restraints 13
_refine_ls_restrained_S_all 1.072
_refine_ls_R_factor_all 0.0530
_refine_ls_R_factor_gt 0.0398
_refine_ls_shift/su_max 0.001
_refine_ls_shift/su_mean 0.000
_refine_ls_structure_factor_coef Fsqd
_refine_ls_weighting_details 'calc w=1/[\s^2^(Fo^2^)+(0.0566P)^2^+1.3068P] where P=(Fo^2^+2Fc^2^)/3'
_refine_ls_weighting_scheme calc
_refine_ls_wR_factor_gt 0.0975
_refine_ls_wR_factor_ref 0.1027
_reflns_number_gt 8789
_reflns_number_total 10757
_reflns_threshold_expression >2sigma(I)
_cod_data_source_file c3dt50934f.txt
_cod_data_source_block inapet2im
_cod_depositor_comments
;
The following automatic conversions were performed:

'_symmetry_cell_setting' value 'Triclinic' changed to 'triclinic'
according to /home/saulius/struct/CIF-dictionaries/cif_core.dic
dictionary named 'cif_core.dic' version 2.4.2 from 2011-04-26.

Automatic conversion script
Id: cif_fix_values 1891 2012-01-12 08:04:46Z andrius 
;
_cod_original_sg_symbol_H-M P-1
_cod_database_code 7023176

loop_
_symmetry_equiv_pos_as_xyz
'x, y, z'
'-x, -y, -z'

loop_
_atom_site_label
_atom_site_type_symbol
_atom_site_fract_x
_atom_site_fract_y
_atom_site_fract_z
_atom_site_U_iso_or_equiv
_atom_site_adp_type
_atom_site_occupancy
_atom_site_symmetry_multiplicity
_atom_site_calc_flag
_atom_site_refinement_flags
In1 In -0.093277(15) 0.218621(13) 0.269116(9) 0.02473(4) Uani 1 1 d .
I1 I -0.290660(18) 0.136023(17) 0.291689(15) 0.06177(7) Uani 1 1 d .
O1 O -0.03721(15) 0.20688(13) 0.36277(8) 0.0284(4) Uani 1 1 d .
O2 O -0.08304(17) 0.26960(15) 0.16541(9) 0.0381(5) Uani 1 1 d .
N1 N 0.09748(18) 0.09867(15) 0.25573(10) 0.0245(4) Uani 1 1 d .
N2 N -0.16621(18) 0.39598(16) 0.26572(10) 0.0237(4) Uani 1 1 d .
C1 C 0.0768(2) 0.13748(19) 0.36987(12) 0.0258(5) Uani 1 1 d .
C2 C 0.1498(2) 0.07722(18) 0.31058(12) 0.0246(5) Uani 1 1 d .
C3 C 0.2691(2) -0.00419(19) 0.31625(13) 0.0276(6) Uani 1 1 d .
H3A H 0.3099 -0.0484 0.2799 0.033 Uiso 1 1 calc R
C4 C 0.3249(2) -0.01986(19) 0.37142(13) 0.0274(6) Uani 1 1 d .
C5 C 0.2674(2) 0.0570(2) 0.42551(13) 0.0319(6) Uani 1 1 d .
H5A H 0.276(2) 0.015(2) 0.4713(14) 0.035(7) Uiso 1 1 d .
C6 C 0.1281(2) 0.1201(2) 0.42750(13) 0.0304(6) Uani 1 1 d .
C7 C 0.1617(2) 0.0511(2) 0.19258(12) 0.0292(6) Uani 1 1 d .
C8 C 0.1234(2) -0.0297(2) 0.17400(14) 0.0353(6) Uani 1 1 d .
C9 C 0.1783(3) -0.0656(2) 0.10924(15) 0.0482(8) Uani 1 1 d .
H9A H 0.1543 -0.1204 0.0950 0.058 Uiso 1 1 calc R
C10 C 0.2646(3) -0.0243(3) 0.06630(15) 0.0515(9) Uani 1 1 d .
H10A H 0.2982 -0.0490 0.0222 0.062 Uiso 1 1 calc R
C11 C 0.3042(3) 0.0531(3) 0.08569(14) 0.0477(8) Uani 1 1 d .
H11A H 0.3665 0.0799 0.0555 0.057 Uiso 1 1 calc R
C12 C 0.2528(3) 0.0930(2) 0.15018(13) 0.0355(7) Uani 1 1 d .
C13 C 0.0321(3) -0.0813(2) 0.22232(16) 0.0427(7) Uani 1 1 d .
H13A H -0.0160 -0.0312 0.2582 0.051 Uiso 1 1 calc R
C14 C -0.0672(3) -0.1020(3) 0.1880(2) 0.0625(10) Uani 1 1 d .
H14A H -0.1118 -0.0357 0.1633 0.094 Uiso 1 1 calc R
H14B H -0.1294 -0.1268 0.2229 0.094 Uiso 1 1 calc R
H14C H -0.0236 -0.1568 0.1559 0.094 Uiso 1 1 calc R
C15 C 0.1072(3) -0.1857(3) 0.25825(17) 0.0510(8) Uani 1 1 d .
H15A H 0.1649 -0.1707 0.2833 0.077 Uiso 1 1 calc R
H15B H 0.1576 -0.2358 0.2242 0.077 Uiso 1 1 calc R
H15C H 0.0472 -0.2172 0.2901 0.077 Uiso 1 1 calc R
C16 C 0.2965(3) 0.1803(2) 0.16990(15) 0.0402(7) Uani 1 1 d .
H16A H 0.2699 0.1830 0.2204 0.048 Uiso 1 1 calc R
C17 C 0.2300(3) 0.2897(3) 0.13692(18) 0.0525(9) Uani 1 1 d .
H17A H 0.1370 0.3029 0.1473 0.079 Uiso 1 1 calc R
H17B H 0.2585 0.2915 0.0874 0.079 Uiso 1 1 calc R
H17C H 0.2519 0.3450 0.1548 0.079 Uiso 1 1 calc R
C18 C 0.4420(3) 0.1565(3) 0.1541(2) 0.0604(10) Uani 1 1 d .
H18A H 0.4826 0.0862 0.1762 0.091 Uiso 1 1 calc R
H18B H 0.4657 0.2114 0.1714 0.091 Uiso 1 1 calc R
H18C H 0.4712 0.1566 0.1047 0.091 Uiso 1 1 calc R
C19 C 0.4479(2) -0.1132(2) 0.37744(14) 0.0326(6) Uani 1 1 d .
C20 C 0.4218(3) -0.2170(2) 0.37137(18) 0.0491(8) Uani 1 1 d .
H20A H 0.3915 -0.2121 0.3284 0.074 Uiso 1 1 calc R
H20B H 0.3562 -0.2290 0.4097 0.074 Uiso 1 1 calc R
H20C H 0.5009 -0.2768 0.3722 0.074 Uiso 1 1 calc R
C21 C 0.5550(3) -0.0990(3) 0.3198(2) 0.0591(10) Uani 1 1 d .
H21A H 0.5293 -0.0972 0.2758 0.089 Uiso 1 1 calc R
H21B H 0.6330 -0.1590 0.3237 0.089 Uiso 1 1 calc R
H21C H 0.5716 -0.0318 0.3227 0.089 Uiso 1 1 calc R
C22 C 0.4926(3) -0.1264(3) 0.44588(18) 0.0622(10) Uani 1 1 d .
H22A H 0.5215 -0.0655 0.4496 0.093 Uiso 1 1 calc R
H22B H 0.5636 -0.1927 0.4488 0.093 Uiso 1 1 calc R
H22C H 0.4214 -0.1294 0.4831 0.093 Uiso 1 1 calc R
C23 C 0.3480(3) 0.1385(2) 0.41452(15) 0.0403(7) Uani 1 1 d .
H23A H 0.449(3) 0.100(3) 0.4165(16) 0.053(9) Uiso 1 1 d .
H23B H 0.309(3) 0.182(3) 0.4566(17) 0.060(10) Uiso 1 1 d .
C24 C 0.3459(3) 0.2073(2) 0.34766(16) 0.0433(7) Uani 1 1 d .
H24A H 0.3893 0.2606 0.3477 0.065 Uiso 1 1 calc R
H24B H 0.2569 0.2438 0.3418 0.065 Uiso 1 1 calc R
H24C H 0.3901 0.1623 0.3100 0.065 Uiso 1 1 calc R
C25 C 0.0515(3) 0.1767(2) 0.49193(13) 0.0379(7) Uani 1 1 d .
C26 C 0.0286(3) 0.2980(2) 0.47771(15) 0.0449(8) Uani 1 1 d .
H26A H -0.0158 0.3247 0.4386 0.067 Uiso 1 1 calc R
H26B H 0.1111 0.3129 0.4676 0.067 Uiso 1 1 calc R
H26C H -0.0241 0.3338 0.5179 0.067 Uiso 1 1 calc R
C27 C 0.1196(3) 0.1365(3) 0.55424(14) 0.0563(10) Uani 1 1 d .
H27A H 0.2041 0.1478 0.5436 0.084 Uiso 1 1 calc R
H27B H 0.1300 0.0600 0.5655 0.084 Uiso 1 1 calc R
H27C H 0.0681 0.1760 0.5933 0.084 Uiso 1 1 calc R
C28 C -0.0794(3) 0.1552(3) 0.51240(15) 0.0473(8) Uani 1 1 d .
H28A H -0.1261 0.1787 0.4740 0.071 Uiso 1 1 calc R
H28B H -0.1293 0.1949 0.5517 0.071 Uiso 1 1 calc R
H28C H -0.0659 0.0785 0.5246 0.071 Uiso 1 1 calc R
C29 C -0.1638(2) 0.3659(2) 0.15264(13) 0.0338(6) Uani 1 1 d .
C30 C -0.2036(2) 0.4372(2) 0.20798(12) 0.0276(6) Uani 1 1 d .
C31 C -0.2759(2) 0.5486(2) 0.19498(13) 0.0354(7) Uani 1 1 d .
H31A H -0.2904 0.5966 0.2286 0.043 Uiso 1 1 calc R
C32 C -0.3221(3) 0.5855(3) 0.13770(14) 0.0460(8) Uani 1 1 d .
C33 C -0.3084(3) 0.5105(3) 0.08729(16) 0.0589(10) Uani 1 1 d .
H33A H -0.296(4) 0.553(3) 0.034(2) 0.093(14) Uiso 1 1 d .
C34 C -0.2066(3) 0.4023(3) 0.09301(14) 0.0507(9) Uani 1 1 d .
C35 C -0.1905(2) 0.46093(19) 0.32137(12) 0.0270(6) Uani 1 1 d .
C36 C -0.0945(2) 0.5043(2) 0.32819(15) 0.0356(6) Uani 1 1 d .
C37 C -0.1201(3) 0.5661(2) 0.38281(17) 0.0462(8) Uani 1 1 d .
H37A H -0.0582 0.5977 0.3882 0.055 Uiso 1 1 calc R
C38 C -0.2326(3) 0.5824(2) 0.42904(16) 0.0494(8) Uani 1 1 d .
H38A H -0.2481 0.6255 0.4655 0.059 Uiso 1 1 calc R
C39 C -0.3222(3) 0.5366(2) 0.42234(14) 0.0404(7) Uani 1 1 d .
H39A H -0.3987 0.5471 0.4552 0.049 Uiso 1 1 calc R
C40 C -0.3044(2) 0.47488(19) 0.36864(12) 0.0273(6) Uani 1 1 d .
C41 C 0.0326(3) 0.4826(2) 0.27942(17) 0.0448(8) Uani 1 1 d .
H41A H 0.0546 0.4088 0.2650 0.054 Uiso 1 1 calc R
C42 C 0.1431(3) 0.4868(3) 0.3122(2) 0.0601(10) Uani 1 1 d .
H42A H 0.1428 0.4439 0.3563 0.090 Uiso 1 1 calc R
H42B H 0.1320 0.5611 0.3192 0.090 Uiso 1 1 calc R
H42C H 0.2249 0.4581 0.2821 0.090 Uiso 1 1 calc R
C43 C 0.0247(3) 0.5597(3) 0.21569(19) 0.0578(9) Uani 1 1 d .
H43A H -0.0359 0.5497 0.1904 0.087 Uiso 1 1 calc R
H43B H 0.1096 0.5460 0.1869 0.087 Uiso 1 1 calc R
H43C H -0.0047 0.6333 0.2286 0.087 Uiso 1 1 calc R
C44 C -0.4040(2) 0.4221(2) 0.36521(14) 0.0333(6) Uani 1 1 d .
H44A H -0.3773 0.3863 0.3218 0.040 Uiso 1 1 calc R
C45 C -0.4073(3) 0.3349(2) 0.42479(16) 0.0483(8) Uani 1 1 d .
H45A H -0.3223 0.2818 0.4227 0.072 Uiso 1 1 calc R
H45B H -0.4703 0.2999 0.4214 0.072 Uiso 1 1 calc R
H45C H -0.4313 0.3676 0.4682 0.072 Uiso 1 1 calc R
C46 C -0.5373(3) 0.5018(2) 0.36431(15) 0.0401(7) Uani 1 1 d .
H46A H -0.5341 0.5550 0.3251 0.060 Uiso 1 1 calc R
H46B H -0.5662 0.5379 0.4065 0.060 Uiso 1 1 calc R
H46C H -0.5973 0.4638 0.3607 0.060 Uiso 1 1 calc R
C47 C -0.3978(3) 0.7055(3) 0.12635(16) 0.0626(11) Uani 1 1 d .
C48 C -0.3235(4) 0.7745(3) 0.1458(3) 0.0926(17) Uani 1 1 d .
H48A H -0.3726 0.8503 0.1404 0.139 Uiso 1 1 calc R
H48B H -0.2397 0.7620 0.1160 0.139 Uiso 1 1 calc R
H48C H -0.3114 0.7545 0.1934 0.139 Uiso 1 1 calc R
C49 C -0.5281(3) 0.7295(3) 0.17284(17) 0.0613(11) Uani 1 1 d .
H49A H -0.5787 0.6894 0.1606 0.092 Uiso 1 1 calc R
H49B H -0.5732 0.8063 0.1675 0.092 Uiso 1 1 calc R
H49C H -0.5163 0.7085 0.2204 0.092 Uiso 1 1 calc R
C50 C -0.4166(4) 0.7417(4) 0.05279(19) 0.0905(15) Uani 1 1 d U
H50A H -0.4654 0.7013 0.0391 0.136 Uiso 1 1 calc R
H50B H -0.3328 0.7289 0.0229 0.136 Uiso 1 1 calc R
H50C H -0.4636 0.8182 0.0490 0.136 Uiso 1 1 calc R
C51 C -0.4430(4) 0.4883(4) 0.0956(2) 0.0781(13) Uani 1 1 d .
H51A H -0.444(4) 0.438(3) 0.057(2) 0.086(13) Uiso 1 1 d .
H51B H -0.507(4) 0.552(3) 0.0836(19) 0.073(12) Uiso 1 1 d .
C52 C -0.4917(3) 0.4368(3) 0.1666(2) 0.0744(12) Uani 1 1 d .
H52A H -0.5745 0.4268 0.1662 0.112 Uiso 1 1 calc R
H52B H -0.5017 0.4839 0.2019 0.112 Uiso 1 1 calc R
H52C H -0.4295 0.3674 0.1764 0.112 Uiso 1 1 calc R
C53 C -0.1592(4) 0.3345(3) 0.03247(16) 0.0740(12) Uani 1 1 d U
C54 C -0.2069(4) 0.2386(4) 0.05029(19) 0.0866(13) Uani 1 1 d U
H54A H -0.3007 0.2620 0.0561 0.130 Uiso 1 1 calc R
H54B H -0.1801 0.2005 0.0929 0.130 Uiso 1 1 calc R
H54C H -0.1712 0.1908 0.0135 0.130 Uiso 1 1 calc R
C55 C -0.2015(4) 0.3963(4) -0.03451(19) 0.0873(14) Uani 1 1 d U
H55A H -0.2953 0.4201 -0.0287 0.131 Uiso 1 1 calc R
H55B H -0.1660 0.3494 -0.0717 0.131 Uiso 1 1 calc R
H55C H -0.1700 0.4587 -0.0455 0.131 Uiso 1 1 calc R
C56 C -0.0111(4) 0.2983(4) 0.01711(17) 0.0830(15) Uani 1 1 d .
H56A H 0.0223 0.2511 0.0557 0.124 Uiso 1 1 calc R
H56B H 0.0194 0.3611 0.0100 0.124 Uiso 1 1 calc R
H56C H 0.0189 0.2597 -0.0241 0.124 Uiso 1 1 calc R

loop_
_atom_site_aniso_label
_atom_site_aniso_U_11
_atom_site_aniso_U_22
_atom_site_aniso_U_33
_atom_site_aniso_U_23
_atom_site_aniso_U_13
_atom_site_aniso_U_12
In1 0.02256(8) 0.02449(8) 0.02802(8) -0.00852(6) -0.00954(6) -0.00232(6)
I1 0.02989(9) 0.04425(11) 0.1179(2) -0.03291(12) -0.00574(11) -0.01342(8)
O1 0.0294(8) 0.0289(9) 0.0232(8) -0.0070(7) -0.0088(7) 0.0007(7)
O2 0.0382(9) 0.0416(10) 0.0262(9) -0.0154(8) -0.0132(8) 0.0094(8)
N1 0.0269(9) 0.0241(9) 0.0235(10) -0.0074(8) -0.0080(8) -0.0044(8)
N2 0.0240(9) 0.0259(10) 0.0213(9) -0.0046(8) -0.0073(8) -0.0045(8)
C1 0.0287(11) 0.0239(11) 0.0239(12) -0.0025(9) -0.0060(10) -0.0055(9)
C2 0.0243(10) 0.0222(11) 0.0286(12) -0.0038(9) -0.0080(10) -0.0059(9)
C3 0.0263(11) 0.0243(12) 0.0301(12) -0.0064(10) -0.0084(10) -0.0007(10)
C4 0.0310(11) 0.0220(11) 0.0308(13) -0.0021(10) -0.0117(10) -0.0062(10)
C5 0.0357(13) 0.0311(13) 0.0271(12) -0.0037(10) -0.0161(11) -0.0005(11)
C6 0.0332(12) 0.0275(12) 0.0287(13) -0.0060(10) -0.0100(10) -0.0025(10)
C7 0.0304(12) 0.0296(12) 0.0250(12) -0.0088(10) -0.0137(10) 0.0028(10)
C8 0.0353(13) 0.0333(13) 0.0373(14) -0.0181(11) -0.0177(11) 0.0036(11)
C9 0.0566(17) 0.0430(16) 0.0432(16) -0.0214(13) -0.0222(14) 0.0036(14)
C10 0.0636(19) 0.0479(18) 0.0283(14) -0.0139(13) -0.0098(14) 0.0088(16)
C11 0.0556(18) 0.0478(18) 0.0265(14) -0.0033(13) -0.0035(13) -0.0002(15)
C12 0.0368(13) 0.0347(14) 0.0273(13) -0.0020(11) -0.0111(11) 0.0026(12)
C13 0.0373(13) 0.0398(14) 0.0568(17) -0.0278(13) -0.0062(13) -0.0105(12)
C14 0.0510(17) 0.0523(18) 0.097(3) -0.0277(18) -0.0283(18) -0.0143(15)
C15 0.0526(17) 0.0505(17) 0.0534(19) -0.0134(15) -0.0038(15) -0.0196(14)
C16 0.0440(14) 0.0463(16) 0.0312(14) -0.0019(12) -0.0046(12) -0.0167(13)
C17 0.0510(17) 0.0429(17) 0.055(2) -0.0074(15) 0.0027(15) -0.0088(14)
C18 0.0496(18) 0.064(2) 0.067(2) -0.0011(18) -0.0081(17) -0.0200(16)
C19 0.0313(12) 0.0265(12) 0.0402(14) -0.0026(11) -0.0163(11) -0.0028(10)
C20 0.0455(15) 0.0289(14) 0.075(2) -0.0027(14) -0.0299(15) -0.0028(12)
C21 0.0305(15) 0.0440(18) 0.088(3) 0.0110(18) -0.0100(16) 0.0013(14)
C22 0.071(2) 0.0440(18) 0.066(2) -0.0148(15) -0.0463(17) 0.0159(16)
C23 0.0371(13) 0.0384(15) 0.0490(16) -0.0119(12) -0.0237(12) -0.0029(12)
C24 0.0382(13) 0.0357(14) 0.0621(19) -0.0032(13) -0.0217(13) -0.0119(12)
C25 0.0447(15) 0.0379(15) 0.0258(13) -0.0079(11) -0.0114(12) 0.0004(12)
C26 0.0546(16) 0.0419(16) 0.0378(15) -0.0157(12) -0.0160(13) -0.0040(14)
C27 0.0601(19) 0.066(2) 0.0269(14) -0.0170(14) -0.0115(14) 0.0108(17)
C28 0.0473(17) 0.0472(17) 0.0360(16) -0.0048(13) 0.0047(14) -0.0058(14)
C29 0.0309(12) 0.0405(15) 0.0232(12) -0.0072(11) -0.0086(10) 0.0028(11)
C30 0.0243(11) 0.0317(13) 0.0248(12) -0.0026(10) -0.0043(10) -0.0058(10)
C31 0.0327(13) 0.0347(14) 0.0274(13) 0.0024(11) -0.0018(11) 0.0010(11)
C32 0.0358(15) 0.0551(19) 0.0273(14) 0.0031(13) -0.0010(12) 0.0074(14)
C33 0.0576(19) 0.067(2) 0.0311(15) -0.0027(15) -0.0191(14) 0.0160(17)
C34 0.0462(16) 0.064(2) 0.0251(14) -0.0127(13) -0.0126(12) 0.0138(15)
C35 0.0308(11) 0.0220(11) 0.0270(12) -0.0035(9) -0.0126(10) -0.0012(10)
C36 0.0331(12) 0.0267(13) 0.0482(16) -0.0068(11) -0.0170(12) -0.0029(10)
C37 0.0465(15) 0.0317(14) 0.0663(19) -0.0180(13) -0.0286(14) -0.0017(12)
C38 0.0574(17) 0.0390(15) 0.0517(17) -0.0242(13) -0.0291(14) 0.0070(14)
C39 0.0450(15) 0.0388(15) 0.0283(13) -0.0125(11) -0.0110(12) 0.0068(13)
C40 0.0317(12) 0.0235(12) 0.0221(12) -0.0022(9) -0.0092(10) 0.0007(10)
C41 0.0401(14) 0.0336(14) 0.066(2) -0.0105(13) -0.0107(14) -0.0142(12)
C42 0.0429(16) 0.0444(18) 0.098(3) -0.0050(18) -0.0222(17) -0.0141(14)
C43 0.0490(17) 0.061(2) 0.068(2) -0.0064(17) -0.0057(16) -0.0250(15)
C44 0.0284(12) 0.0322(13) 0.0335(14) -0.0065(11) 0.0016(11) -0.0041(11)
C45 0.0461(16) 0.0379(16) 0.0464(18) 0.0011(13) 0.0042(14) -0.0027(13)
C46 0.0316(13) 0.0383(15) 0.0463(16) -0.0104(13) -0.0030(12) -0.0046(12)
C47 0.060(2) 0.059(2) 0.0333(16) 0.0162(15) -0.0024(15) 0.0177(18)
C48 0.084(3) 0.041(2) 0.119(4) 0.021(2) 0.005(3) 0.000(2)
C49 0.0530(19) 0.059(2) 0.0430(18) 0.0056(16) -0.0023(16) 0.0144(17)
C50 0.095(3) 0.077(2) 0.048(2) 0.0137(18) 0.0014(19) 0.026(2)
C51 0.062(2) 0.096(3) 0.067(2) -0.032(2) -0.0411(18) 0.018(2)
C52 0.0480(18) 0.080(3) 0.102(3) -0.038(2) -0.0314(19) -0.0035(18)
C53 0.087(2) 0.077(2) 0.0332(16) -0.0269(16) -0.0313(16) 0.031(2)
C54 0.086(2) 0.103(3) 0.064(2) -0.0558(19) -0.0458(18) 0.023(2)
C55 0.099(3) 0.096(3) 0.0442(18) -0.0234(18) -0.0287(18) 0.018(2)
C56 0.085(3) 0.090(3) 0.0323(17) -0.0230(18) -0.0067(18) 0.036(2)

loop_
_atom_type_symbol
_atom_type_description
_atom_type_scat_dispersion_real
_atom_type_scat_dispersion_imag
_atom_type_scat_source
C C 0.0033 0.0016 'International Tables Vol C Tables 4.2.6.8 and 6.1.1.4'
H H 0.0000 0.0000 'International Tables Vol C Tables 4.2.6.8 and 6.1.1.4'
N N 0.0061 0.0033 'International Tables Vol C Tables 4.2.6.8 and 6.1.1.4'
O O 0.0106 0.0060 'International Tables Vol C Tables 4.2.6.8 and 6.1.1.4'
In In -0.7276 1.3100 'International Tables Vol C Tables 4.2.6.8 and 6.1.1.4'
I I -0.4742 1.8119 'International Tables Vol C Tables 4.2.6.8 and 6.1.1.4'

loop_
_geom_angle_atom_site_label_1
_geom_angle_atom_site_label_2
_geom_angle_atom_site_label_3
_geom_angle
O1 In1 O2 151.94(8)
O1 In1 N1 77.14(7)
O2 In1 N1 94.18(7)
O1 In1 N2 91.96(7)
O2 In1 N2 75.42(7)
N1 In1 N2 135.37(7)
O1 In1 I1 106.60(5)
O2 In1 I1 101.30(6)
N1 In1 I1 114.35(5)
N2 In1 I1 110.25(5)
C1 O1 In1 116.27(14)
C29 O2 In1 113.66(15)
C2 N1 C7 122.88(19)
C2 N1 In1 112.85(15)
C7 N1 In1 124.22(14)
C30 N2 C35 121.2(2)
C30 N2 In1 111.05(16)
C35 N2 In1 127.12(15)
O1 C1 C6 123.9(2)
O1 C1 C2 116.7(2)
C6 C1 C2 119.4(2)
N1 C2 C3 123.2(2)
N1 C2 C1 117.0(2)
C3 C2 C1 119.7(2)
C4 C3 C2 122.0(2)
C3 C4 C5 118.8(2)
C3 C4 C19 120.1(2)
C5 C4 C19 121.0(2)
C4 C5 C6 116.0(2)
C4 C5 C23 107.9(2)
C6 C5 C23 108.4(2)
C1 C6 C5 119.3(2)
C1 C6 C25 120.9(2)
C5 C6 C25 119.3(2)
C12 C7 C8 122.4(2)
C12 C7 N1 118.5(2)
C8 C7 N1 118.9(2)
C7 C8 C9 117.0(3)
C7 C8 C13 122.3(2)
C9 C8 C13 120.6(3)
C10 C9 C8 121.8(3)
C9 C10 C11 120.8(3)
C10 C11 C12 120.5(3)
C7 C12 C11 117.5(3)
C7 C12 C16 123.1(2)
C11 C12 C16 119.4(3)
C8 C13 C15 110.3(2)
C8 C13 C14 113.9(3)
C15 C13 C14 110.0(3)
C17 C16 C12 111.4(3)
C17 C16 C18 110.9(3)
C12 C16 C18 112.6(3)
C21 C19 C20 108.8(3)
C21 C19 C22 109.5(3)
C20 C19 C22 106.3(2)
C21 C19 C4 109.8(2)
C20 C19 C4 108.5(2)
C22 C19 C4 113.8(2)
C24 C23 C5 115.3(2)
C26 C25 C27 108.7(3)
C26 C25 C28 108.8(2)
C27 C25 C28 106.4(2)
C26 C25 C6 109.9(2)
C27 C25 C6 112.9(2)
C28 C25 C6 110.1(2)
O2 C29 C34 124.9(3)
O2 C29 C30 115.8(2)
C34 C29 C30 119.3(2)
N2 C30 C31 123.8(2)
N2 C30 C29 116.7(2)
C31 C30 C29 119.4(2)
C32 C31 C30 122.0(3)
C31 C32 C33 119.6(3)
C31 C32 C47 119.7(3)
C33 C32 C47 120.6(3)
C32 C33 C34 116.7(3)
C32 C33 C51 107.5(3)
C34 C33 C51 107.2(3)
C29 C34 C53 121.0(3)
C29 C34 C33 119.4(3)
C53 C34 C33 119.5(3)
C40 C35 C36 121.9(2)
C40 C35 N2 119.7(2)
C36 C35 N2 118.3(2)
C37 C36 C35 117.1(3)
C37 C36 C41 121.2(3)
C35 C36 C41 121.6(2)
C38 C37 C36 121.7(3)
C39 C38 C37 119.8(3)
C38 C39 C40 121.9(3)
C39 C40 C35 117.5(3)
C39 C40 C44 119.7(2)
C35 C40 C44 122.7(2)
C43 C41 C36 111.9(2)
C43 C41 C42 108.6(3)
C36 C41 C42 113.0(3)
C40 C44 C46 112.9(2)
C40 C44 C45 110.1(2)
C46 C44 C45 110.6(2)
C50 C47 C49 109.2(3)
C50 C47 C32 113.6(3)
C49 C47 C32 109.9(3)
C50 C47 C48 107.1(4)
C49 C47 C48 107.5(3)
C32 C47 C48 109.2(3)
C52 C51 C33 116.2(3)
C54 C53 C34 108.3(3)
C54 C53 C56 110.0(3)
C34 C53 C56 109.7(3)
C54 C53 C55 110.3(4)
C34 C53 C55 113.3(3)
C56 C53 C55 105.2(3)

loop_
_geom_bond_atom_site_label_1
_geom_bond_atom_site_label_2
_geom_bond_distance
In1 O1 2.0771(16)
In1 O2 2.0869(18)
In1 N1 2.2018(18)
In1 N2 2.2222(19)
In1 I1 2.7001(3)
O1 C1 1.332(3)
O2 C29 1.329(3)
N1 C2 1.308(3)
N1 C7 1.446(3)
N2 C30 1.300(3)
N2 C35 1.441(3)
C1 C6 1.357(4)
C1 C2 1.477(3)
C2 C3 1.433(3)
C3 C4 1.343(4)
C4 C5 1.500(3)
C4 C19 1.537(3)
C5 C6 1.507(3)
C5 C23 1.584(4)
C6 C25 1.544(4)
C7 C12 1.392(4)
C7 C8 1.399(4)
C8 C9 1.400(4)
C8 C13 1.515(4)
C9 C10 1.354(5)
C10 C11 1.374(5)
C11 C12 1.410(4)
C12 C16 1.524(4)
C13 C15 1.533(4)
C13 C14 1.538(4)
C16 C17 1.523(4)
C16 C18 1.528(4)
C19 C21 1.522(4)
C19 C20 1.525(4)
C19 C22 1.529(4)
C23 C24 1.510(4)
C25 C26 1.538(4)
C25 C27 1.541(4)
C25 C28 1.543(4)
C29 C34 1.349(4)
C29 C30 1.472(4)
C30 C31 1.451(4)
C31 C32 1.325(4)
C32 C33 1.475(5)
C32 C47 1.550(4)
C33 C34 1.523(4)
C33 C51 1.598(6)
C34 C53 1.524(4)
C35 C40 1.398(3)
C35 C36 1.411(4)
C36 C37 1.395(4)
C36 C41 1.517(4)
C37 C38 1.375(4)
C38 C39 1.367(5)
C39 C40 1.395(4)
C40 C44 1.513(4)
C41 C43 1.516(5)
C41 C42 1.539(5)
C44 C46 1.526(4)
C44 C45 1.541(4)
C47 C50 1.523(5)
C47 C49 1.523(5)
C47 C48 1.555(7)
C51 C52 1.558(6)
C53 C54 1.502(7)
C53 C56 1.545(6)
C53 C55 1.550(5)
